data_1515887
loop_
_publ_author_name
'Alam, Rauful'
'Das, Arindam'
'Huang, Genping'
'Eriksson, Lars'
'Himo, Fahmi'
'Szab\'o, K\'alm\'an J.'

_publ_section_title
;
 Stereoselective allylboration of imines and indoles under mild
 conditions. An in situ E/Z isomerization of imines by allylboroxines
;
_journal_issue 7
_journal_name_full 'Chemical Science'
_journal_page_first 2732
_journal_paper_doi 10.1039/c4sc00415a
_journal_volume 5
_journal_year 2014
_chemical_formula_sum 'C25 H22 N2 O3'
_chemical_formula_weight 398.45
_chemical_name_systematic
; 
 ? 
;
_space_group_IT_number 61
_symmetry_cell_setting orthorhombic
_symmetry_space_group_name_Hall '-P 2ac 2ab'
_symmetry_space_group_name_H-M 'P b c a'
_atom_sites_solution_hydrogens geom
_atom_sites_solution_primary direct
_atom_sites_solution_secondary difmap
_audit_creation_method SHELXL-97
_cell_angle_alpha 90.00
_cell_angle_beta 90.00
_cell_angle_gamma 90.00
_cell_formula_units_Z 8
_cell_length_a 12.8758(3)
_cell_length_b 17.5058(4)
_cell_length_c 18.2986(4)
_cell_measurement_reflns_used 9065
_cell_measurement_temperature 293(2)
_cell_measurement_theta_max 27.5820
_cell_measurement_theta_min 3.5440
_cell_volume 4124.53(16)
_computing_cell_refinement
;
CrysAlisPro, Agilent Technologies,
Version 1.171.36.24 (release 03-12-2012 CrysAlis171 .NET)
(compiled Dec  3 2012,18:21:49)
;
_computing_data_collection
;
CrysAlisPro, Agilent Technologies,
Version 1.171.36.24 (release 03-12-2012 CrysAlis171 .NET)
(compiled Dec  3 2012,18:21:49)
;
_computing_data_reduction
;
CrysAlisPro, Agilent Technologies,
Version 1.171.36.24 (release 03-12-2012 CrysAlis171 .NET)
(compiled Dec  3 2012,18:21:49)
;
_computing_structure_refinement 'SHELXL-97 (Sheldrick, 1997)'
_computing_structure_solution 'SHELXS-97 (Sheldrick, 1990)'
_diffrn_ambient_temperature 293(2)
_diffrn_detector_area_resol_mean 16.5467
_diffrn_measured_fraction_theta_full 0.998
_diffrn_measured_fraction_theta_max 0.998
_diffrn_measurement_device_type 'Xcalibur, Sapphire3'
_diffrn_measurement_method '\w scans at different \f to fill Ewald sphere'
_diffrn_radiation_monochromator graphite
_diffrn_radiation_source 'Enhance (Mo) X-ray Source'
_diffrn_radiation_type MoK\a
_diffrn_radiation_wavelength 0.71073
_diffrn_reflns_av_R_equivalents 0.0459
_diffrn_reflns_av_sigmaI/netI 0.0184
_diffrn_reflns_limit_h_max 15
_diffrn_reflns_limit_h_min -13
_diffrn_reflns_limit_k_max 20
_diffrn_reflns_limit_k_min -20
_diffrn_reflns_limit_l_max 21
_diffrn_reflns_limit_l_min -21
_diffrn_reflns_number 47688
_diffrn_reflns_theta_full 25.03
_diffrn_reflns_theta_max 25.03
_diffrn_reflns_theta_min 3.37
_exptl_absorpt_coefficient_mu 0.085
_exptl_absorpt_correction_T_max 1.00000
_exptl_absorpt_correction_T_min 0.90388
_exptl_absorpt_correction_type multi-scan
_exptl_absorpt_process_details
;
CrysAlisPro, Agilent Technologies,
Version 1.171.36.24 (release 03-12-2012 CrysAlis171 .NET)
(compiled Dec  3 2012,18:21:49)
Empirical absorption correction using spherical harmonics,
 implemented in SCALE3 ABSPACK scaling algorithm.
;
_exptl_crystal_colour colourless
_exptl_crystal_density_diffrn 1.283
_exptl_crystal_density_method 'not measured'
_exptl_crystal_description prism
_exptl_crystal_F_000 1680
_exptl_crystal_size_max 0.30
_exptl_crystal_size_mid 0.25
_exptl_crystal_size_min 0.10
_refine_diff_density_max 0.162
_refine_diff_density_min -0.200
_refine_diff_density_rms 0.032
_refine_ls_extinction_coef 0.0036(4)
_refine_ls_extinction_expression Fc^*^=kFc[1+0.001xFc^2^\l^3^/sin(2\q)]^-1/4^
_refine_ls_extinction_method SHELXL
_refine_ls_goodness_of_fit_ref 1.125
_refine_ls_hydrogen_treatment mixed
_refine_ls_matrix_type full
_refine_ls_number_parameters 278
_refine_ls_number_reflns 3633
_refine_ls_number_restraints 3
_refine_ls_restrained_S_all 1.125
_refine_ls_R_factor_all 0.0608
_refine_ls_R_factor_gt 0.0507
_refine_ls_shift/su_max 0.000
_refine_ls_shift/su_mean 0.000
_refine_ls_structure_factor_coef Fsqd
_refine_ls_weighting_details 'calc w=1/[\s^2^(Fo^2^)+(0.0397P)^2^+1.4868P] where P=(Fo^2^+2Fc^2^)/3'
_refine_ls_weighting_scheme calc
_refine_ls_wR_factor_gt 0.1066
_refine_ls_wR_factor_ref 0.1113
_reflns_number_gt 3153
_reflns_number_total 3633
_reflns_threshold_expression I>2\s(I)
_cod_data_source_file c4sc00415a2.cif
_cod_data_source_block r_3i
_cod_depositor_comments 'Adding full bibliography for 1515885--1515887.cif.'
_cod_original_cell_volume 4124.52(16)
_cod_database_code 1515887

loop_
_symmetry_equiv_pos_as_xyz
'x, y, z'
'-x+1/2, -y, z+1/2'
'-x, y+1/2, -z+1/2'
'x+1/2, -y+1/2, -z'
'-x, -y, -z'
'x-1/2, y, -z-1/2'
'x, -y-1/2, z-1/2'
'-x-1/2, y-1/2, z'

loop_
_atom_site_label
_atom_site_type_symbol
_atom_site_fract_x
_atom_site_fract_y
_atom_site_fract_z
_atom_site_U_iso_or_equiv
_atom_site_adp_type
_atom_site_occupancy
_atom_site_symmetry_multiplicity
_atom_site_calc_flag
_atom_site_refinement_flags
C1 C 0.94164(12) 0.16343(9) 0.35167(9) 0.0336(4) Uani 1 1 d .
H1 H 0.9707 0.1299 0.3140 0.040 Uiso 1 1 calc R
N2 N 0.84455(10) 0.12891(8) 0.37650(7) 0.0351(3) Uani 1 1 d .
C3 C 0.77584(14) 0.18077(10) 0.41598(10) 0.0427(4) Uani 1 1 d .
H3A H 0.8131 0.2044 0.4561 0.051 Uiso 1 1 calc R
H3B H 0.7175 0.1526 0.4359 0.051 Uiso 1 1 calc R
C4 C 0.73734(14) 0.24142(11) 0.36405(12) 0.0524(5) Uani 1 1 d .
H4A H 0.6872 0.2190 0.3308 0.063 Uiso 1 1 calc R
H4B H 0.7024 0.2812 0.3916 0.063 Uiso 1 1 calc R
C5 C 0.82480(14) 0.27623(10) 0.32066(10) 0.0412(4) Uani 1 1 d .
C6 C 0.92131(13) 0.24025(10) 0.31636(9) 0.0358(4) Uani 1 1 d .
C7 C 0.99998(15) 0.27539(11) 0.27659(9) 0.0453(5) Uani 1 1 d .
H7 H 1.0649 0.2523 0.2741 0.054 Uiso 1 1 calc R
C8 C 0.98386(17) 0.34364(12) 0.24085(11) 0.0550(5) Uani 1 1 d .
H8 H 1.0377 0.3665 0.2149 0.066 Uiso 1 1 calc R
C9 C 0.88808(18) 0.37760(11) 0.24371(11) 0.0582(6) Uani 1 1 d .
H9 H 0.8762 0.4230 0.2187 0.070 Uiso 1 1 calc R
C10 C 0.80973(17) 0.34455(11) 0.28349(11) 0.0539(5) Uani 1 1 d .
H10 H 0.7452 0.3683 0.2856 0.065 Uiso 1 1 calc R
C11 C 1.02359(13) 0.16831(10) 0.41531(9) 0.0364(4) Uani 1 1 d .
H11 H 1.0186 0.2194 0.4370 0.044 Uiso 1 1 calc R
C12 C 1.00339(14) 0.11104(11) 0.47463(9) 0.0445(5) Uani 1 1 d .
H12 H 1.0000 0.0598 0.4615 0.053 Uiso 1 1 calc R
C13 C 0.9904(2) 0.12830(17) 0.54328(12) 0.0738(7) Uani 1 1 d D
H13A H 0.9775(19) 0.0902(9) 0.5788(10) 0.089 Uiso 1 1 d D
H13B H 0.988(2) 0.1799(6) 0.5581(12) 0.089 Uiso 1 1 d D
C14 C 1.13338(13) 0.15855(10) 0.38641(9) 0.0369(4) Uani 1 1 d .
C15 C 1.20643(15) 0.21588(11) 0.39326(11) 0.0517(5) Uani 1 1 d .
H15 H 1.1885 0.2617 0.4157 0.062 Uiso 1 1 calc R
C16 C 1.30629(17) 0.20558(15) 0.36687(13) 0.0673(7) Uani 1 1 d .
H16 H 1.3547 0.2447 0.3713 0.081 Uiso 1 1 calc R
C17 C 1.33433(17) 0.13840(16) 0.33436(12) 0.0679(7) Uani 1 1 d .
H17 H 1.4015 0.1318 0.3168 0.081 Uiso 1 1 calc R
C18 C 1.26341(17) 0.08106(15) 0.32773(12) 0.0632(6) Uani 1 1 d .
H18 H 1.2825 0.0352 0.3059 0.076 Uiso 1 1 calc R
C19 C 1.16314(15) 0.09074(11) 0.35333(10) 0.0493(5) Uani 1 1 d .
H19 H 1.1152 0.0513 0.3483 0.059 Uiso 1 1 calc R
C20 C 0.82949(13) 0.05352(10) 0.36584(9) 0.0386(4) Uani 1 1 d .
O21 O 0.89399(10) 0.01229(7) 0.33639(8) 0.0535(4) Uani 1 1 d .
C22 C 0.72950(14) 0.01844(10) 0.39176(10) 0.0406(4) Uani 1 1 d .
C23 C 0.63523(15) 0.03528(11) 0.35999(12) 0.0528(5) Uani 1 1 d .
H23 H 0.6308 0.0736 0.3249 0.063 Uiso 1 1 calc R
C24 C 0.54708(16) -0.00479(12) 0.38026(14) 0.0605(6) Uani 1 1 d .
H24 H 0.4834 0.0055 0.3584 0.073 Uiso 1 1 calc R
C25 C 0.55530(16) -0.05976(11) 0.43300(13) 0.0544(5) Uani 1 1 d .
C26 C 0.64724(18) -0.07715(12) 0.46597(12) 0.0606(6) Uani 1 1 d .
H26 H 0.6508 -0.1146 0.5019 0.073 Uiso 1 1 calc R
C27 C 0.73472(16) -0.03783(11) 0.44468(11) 0.0533(5) Uani 1 1 d .
H27 H 0.7983 -0.0493 0.4662 0.064 Uiso 1 1 calc R
N28 N 0.46135(18) -0.10291(12) 0.45448(15) 0.0769(7) Uani 1 1 d .
O29 O 0.47029(16) -0.15174(11) 0.50188(12) 0.0995(7) Uani 1 1 d .
O30 O 0.38049(16) -0.08801(12) 0.42400(16) 0.1142(8) Uani 1 1 d .

loop_
_atom_site_aniso_label
_atom_site_aniso_U_11
_atom_site_aniso_U_22
_atom_site_aniso_U_33
_atom_site_aniso_U_23
_atom_site_aniso_U_13
_atom_site_aniso_U_12
C1 0.0316(9) 0.0359(9) 0.0332(9) -0.0029(7) 0.0031(7) 0.0004(7)
N2 0.0326(7) 0.0336(7) 0.0391(8) -0.0014(6) 0.0048(6) -0.0007(6)
C3 0.0368(10) 0.0429(10) 0.0483(10) -0.0069(8) 0.0104(8) -0.0022(8)
C4 0.0401(10) 0.0463(11) 0.0710(13) -0.0010(10) 0.0056(9) 0.0072(9)
C5 0.0446(10) 0.0369(9) 0.0422(10) -0.0026(8) -0.0028(8) 0.0022(8)
C6 0.0391(9) 0.0369(9) 0.0314(9) -0.0014(7) -0.0021(7) -0.0016(7)
C7 0.0439(10) 0.0518(11) 0.0403(10) 0.0081(9) 0.0009(8) -0.0014(8)
C8 0.0649(14) 0.0548(12) 0.0452(11) 0.0127(10) 0.0020(10) -0.0113(11)
C9 0.0792(15) 0.0425(11) 0.0530(12) 0.0109(10) -0.0053(11) 0.0014(11)
C10 0.0597(13) 0.0434(11) 0.0586(12) 0.0003(10) -0.0057(10) 0.0120(10)
C11 0.0384(9) 0.0346(9) 0.0364(9) -0.0041(7) 0.0000(7) 0.0027(7)
C12 0.0433(10) 0.0520(11) 0.0380(10) 0.0028(9) 0.0002(8) 0.0039(8)
C13 0.0879(18) 0.0932(19) 0.0403(12) 0.0062(12) 0.0092(12) 0.0199(16)
C14 0.0365(9) 0.0392(9) 0.0350(9) 0.0040(7) -0.0035(7) 0.0013(7)
C15 0.0478(11) 0.0463(11) 0.0610(13) 0.0097(9) -0.0096(9) -0.0053(9)
C16 0.0426(12) 0.0800(17) 0.0794(16) 0.0338(14) -0.0077(11) -0.0191(11)
C17 0.0430(12) 0.100(2) 0.0605(14) 0.0302(14) 0.0125(10) 0.0119(13)
C18 0.0541(13) 0.0789(16) 0.0566(13) 0.0012(12) 0.0093(10) 0.0208(12)
C19 0.0438(10) 0.0512(11) 0.0528(11) -0.0050(9) 0.0041(9) 0.0055(9)
C20 0.0373(9) 0.0375(9) 0.0408(10) 0.0012(8) -0.0016(8) 0.0012(8)
O21 0.0498(8) 0.0394(7) 0.0713(9) -0.0075(7) 0.0116(7) 0.0035(6)
C22 0.0422(10) 0.0339(9) 0.0457(10) -0.0041(8) 0.0009(8) -0.0043(7)
C23 0.0469(11) 0.0413(10) 0.0703(14) 0.0062(10) -0.0045(10) -0.0018(9)
C24 0.0384(11) 0.0484(12) 0.0946(17) -0.0093(12) -0.0026(11) -0.0021(9)
C25 0.0524(12) 0.0364(10) 0.0745(14) -0.0158(10) 0.0217(11) -0.0127(9)
C26 0.0714(15) 0.0508(12) 0.0596(13) 0.0071(10) 0.0135(11) -0.0122(11)
C27 0.0524(12) 0.0531(12) 0.0544(12) 0.0084(10) -0.0036(10) -0.0055(10)
N28 0.0688(14) 0.0480(12) 0.1137(18) -0.0305(12) 0.0379(13) -0.0178(10)
O29 0.1124(16) 0.0676(12) 0.1185(16) -0.0066(12) 0.0524(13) -0.0372(11)
O30 0.0537(11) 0.0887(14) 0.200(3) -0.0168(15) 0.0197(14) -0.0218(10)

loop_
_atom_type_symbol
_atom_type_description
_atom_type_scat_dispersion_real
_atom_type_scat_dispersion_imag
_atom_type_scat_source
C C 0.0033 0.0016 'International Tables Vol C Tables 4.2.6.8 and 6.1.1.4'
H H 0.0000 0.0000 'International Tables Vol C Tables 4.2.6.8 and 6.1.1.4'
N N 0.0061 0.0033 'International Tables Vol C Tables 4.2.6.8 and 6.1.1.4'
O O 0.0106 0.0060 'International Tables Vol C Tables 4.2.6.8 and 6.1.1.4'

loop_
_geom_angle_atom_site_label_1
_geom_angle_atom_site_label_2
_geom_angle_atom_site_label_3
_geom_angle
N2 C1 C6 110.61(13)
N2 C1 C11 111.47(13)
C6 C1 C11 112.55(13)
C20 N2 C3 126.41(14)
C20 N2 C1 118.88(14)
C3 N2 C1 114.55(13)
N2 C3 C4 108.98(14)
C5 C4 C3 111.78(15)
C10 C5 C6 119.03(17)
C10 C5 C4 120.11(17)
C6 C5 C4 120.85(15)
C7 C6 C5 118.59(16)
C7 C6 C1 119.34(15)
C5 C6 C1 122.05(15)
C8 C7 C6 121.48(18)
C9 C8 C7 119.58(19)
C8 C9 C10 119.95(18)
C9 C10 C5 121.33(19)
C12 C11 C14 109.75(14)
C12 C11 C1 112.51(14)
C14 C11 C1 111.12(13)
C13 C12 C11 124.4(2)
C15 C14 C19 118.26(17)
C15 C14 C11 121.36(16)
C19 C14 C11 120.37(16)
C14 C15 C16 120.4(2)
C17 C16 C15 120.6(2)
C18 C17 C16 119.7(2)
C17 C18 C19 120.3(2)
C18 C19 C14 120.7(2)
O21 C20 N2 122.88(16)
O21 C20 C22 118.59(15)
N2 C20 C22 118.52(15)
C23 C22 C27 119.38(17)
C23 C22 C20 122.28(16)
C27 C22 C20 118.06(16)
C22 C23 C24 120.05(19)
C25 C24 C23 118.8(2)
C26 C25 C24 122.47(18)
C26 C25 N28 118.6(2)
C24 C25 N28 118.9(2)
C25 C26 C27 118.3(2)
C26 C27 C22 121.0(2)
O30 N28 O29 124.0(2)
O30 N28 C25 118.1(3)
O29 N28 C25 117.9(3)

loop_
_geom_bond_atom_site_label_1
_geom_bond_atom_site_label_2
_geom_bond_distance
C1 N2 1.461(2)
C1 C6 1.515(2)
C1 C11 1.574(2)
N2 C20 1.348(2)
N2 C3 1.459(2)
C3 C4 1.509(3)
C4 C5 1.507(3)
C5 C10 1.389(3)
C5 C6 1.395(2)
C6 C7 1.391(2)
C7 C8 1.378(3)
C8 C9 1.370(3)
C9 C10 1.372(3)
C11 C12 1.500(2)
C11 C14 1.519(2)
C12 C13 1.303(3)
C14 C15 1.381(3)
C14 C19 1.387(2)
C15 C16 1.385(3)
C16 C17 1.366(3)
C17 C18 1.362(3)
C18 C19 1.384(3)
C20 O21 1.225(2)
C20 C22 1.503(2)
C22 C23 1.378(3)
C22 C27 1.383(3)
C23 C24 1.385(3)
C24 C25 1.367(3)
C25 C26 1.363(3)
C25 N28 1.479(3)
C26 C27 1.376(3)
N28 O30 1.210(3)
N28 O29 1.223(3)
